data_2010795
loop_
_publ_author_name
'Graetsch, Heribert'

_publ_section_title
;
 Two forms of aluminium phosphate tridymite from X-ray powder data
;
_journal_issue 4
_journal_name_full 'Acta Crystallographica Section C'
_journal_page_first 401
_journal_page_last 403
_journal_paper_doi 10.1107/S0108270199015164
_journal_volume 56
_journal_year 2000
_chemical_formula_iupac 'Al P O4'
_chemical_formula_moiety 'Al P O4'
_chemical_formula_structural 'Al P O4'
_chemical_formula_sum 'Al O4 P'
_chemical_formula_weight 121.95
_chemical_name_systematic 'aluminum phosphate'
_space_group_crystal_system triclinic
_space_group_IT_number 1
_space_group_name_Hall 'F 1'
_space_group_name_H-M_alt 'F 1'
_cell_angle_alpha 90.006(8)
_cell_angle_beta 90.026(4)
_cell_angle_gamma 89.983(5)
_cell_formula_units_Z 160
_cell_length_a 10.0132(4)
_cell_length_b 17.3635(6)
_cell_length_c 82.496(3)
_cell_measurement_reflns_used 5601
_cell_measurement_temperature 295
_cell_measurement_theta_max 45
_cell_measurement_theta_min 5
_cell_volume 14343.1(9)
_computing_cell_refinement 'GSAS (Larson & von Dreele, 1994)'
_computing_data_collection 'DIFFRAC-AT V3.0)'
_computing_data_reduction GSAS
_computing_molecular_graphics 'WATOMS 3.0 (E. Dowty, 1994)'
_computing_publication_material 'WINWORD 6.0'
_computing_structure_refinement GSAS
_computing_structure_solution GSAS
_diffrn_ambient_temperature 295
_diffrn_measurement_device_type 'Siemens D5000'
_diffrn_measurement_method \q-2\q
_diffrn_radiation_monochromator 'primary Ge(111) monochromator'
_diffrn_reflns_limit_h_max 10
_diffrn_reflns_limit_h_min 0
_diffrn_reflns_limit_k_max 16
_diffrn_reflns_limit_k_min -16
_diffrn_reflns_limit_l_max 76
_diffrn_reflns_limit_l_min -76
_diffrn_reflns_number 5601
_diffrn_reflns_theta_max 45
_exptl_absorpt_coefficient_mu 8.161
_exptl_absorpt_correction_type none
_exptl_crystal_density_diffrn 2.2590(10)
_exptl_crystal_density_method 'not measured'
_exptl_crystal_F_000 9600
_refine_diff_density_max .388
_refine_diff_density_min -.419
_refine_ls_extinction_method none
_refine_ls_goodness_of_fit_all 2.16
_refine_ls_goodness_of_fit_obs 2.16
_refine_ls_hydrogen_treatment noref
_refine_ls_matrix_type fullcycle
_refine_ls_number_constraints 960
_refine_ls_number_parameters 745
_refine_ls_number_reflns 5601
_refine_ls_R_factor_obs .0332
_refine_ls_shift/su_max .01
_refine_ls_structure_factor_coef Inet
_refine_ls_weighting_details 'w = 1/[Y(obs)]**1/2'
_refine_ls_weighting_scheme calc
_reflns_number_observed 5601
_reflns_number_total 5601
_reflns_observed_criterion none
_cod_data_source_file br1269.cif
_cod_data_source_block triclinic-AlPO4
_cod_depositor_comments
;
 Updating space group information.

 2018-06-13,
 Antanas Vaitkus

The following automatic conversions were performed:

'_refine_ls_weighting_scheme' value '1/[Y(obs)]**1/2' was changed to
'calc'. New tag '_refine_ls_weighting_details' was created. The value
of the new tag was set to 'w = 1/[Y(obs)]**1/2'.

Automatic conversion script
Id: cif_fix_values 3143 2015-03-26 13:38:13Z robertas 
;
_cod_original_cell_volume 14343.2(9)
_cod_database_code 2010795

loop_
_space_group_symop_id
_space_group_symop_operation_xyz
1 x,y,z
2 x,y+1/2,z+1/2
3 x+1/2,y,z+1/2
4 x+1/2,y+1/2,z

loop_
_atom_site_label
_atom_site_fract_x
_atom_site_fract_y
_atom_site_fract_z
_atom_site_U_iso_or_equiv
_atom_site_thermal_displace_type
_atom_site_occupancy
_atom_site_type_symbol
Al1 .06049000 .03633000 .03414000 .0232(4) Uiso 1 Al
Al2 .5757(15) .0172(11) .03520(19) .0232(4) Uiso 1 Al
Al3 .2997(16) .2692(8) .03020(16) .0232(4) Uiso 1 Al
Al4 .7675(18) .2910(7) .02901(18) .0232(4) Uiso 1 Al
Al5 .0315(18) .1982(10) .07922(17) .0232(4) Uiso 1 Al
Al6 .5327(17) .1982(11) .08159(18) .0232(4) Uiso 1 Al
Al7 .3033(19) .4363(11) .08490(16) .0232(4) Uiso 1 Al
Al8 .807(2) .4374(11) .08388(17) .0232(4) Uiso 1 Al
Al9 .1286(19) .0435(11) .1293(2) .0232(4) Uiso 1 Al
Al10 .6316(18) .0425(12) .13086(18) .0232(4) Uiso 1 Al
Al11 .302(2) .2784(13) .13453(18) .0232(4) Uiso 1 Al
Al12 .8076(19) .2847(13) .13470(18) .0232(4) Uiso 1 Al
Al13 .030(2) .2075(12) .18569(19) .0232(4) Uiso 1 Al
Al14 .545(2) .1737(11) .18511(18) .0232(4) Uiso 1 Al
Al15 .334(2) .4367(10) .1783(2) .0232(4) Uiso 1 Al
Al16 .800(2) .4590(12) .17974(18) .0232(4) Uiso 1 Al
Al17 .125(2) .0270(12) .2322(2) .0232(4) Uiso 1 Al
Al18 .627(2) .0240(12) .2326(2) .0232(4) Uiso 1 Al
Al19 .289(2) .2938(11) .23313(19) .0232(4) Uiso 1 Al
Al20 .784(2) .2886(11) .2331(2) .0232(4) Uiso 1 Al
Al21 -.016(2) .1929(11) .2780(2) .0232(4) Uiso 1 Al
Al22 .479(2) .1909(11) .27885(19) .0232(4) Uiso 1 Al
Al23 .302(2) .4464(13) .28590(18) .0232(4) Uiso 1 Al
Al24 .810(2) .4431(12) .2849(2) .0232(4) Uiso 1 Al
Al25 .070(2) .0357(12) .3339(2) .0232(4) Uiso 1 Al
Al26 .595(2) .0239(13) .33441(18) .0232(4) Uiso 1 Al
Al27 .2997(19) .2516(11) .3308(2) .0232(4) Uiso 1 Al
Al28 .777(2) .2812(12) .3302(2) .0232(4) Uiso 1 Al
Al29 .0424(19) .2030(13) .38425(18) .0232(4) Uiso 1 Al
Al30 .546(2) .1977(13) .38475(19) .0232(4) Uiso 1 Al
Al31 .3750(18) .4405(12) .3798(2) .0232(4) Uiso 1 Al
Al32 .8739(19) .4441(12) .37885(18) .0232(4) Uiso 1 Al
Al33 .076(2) .0448(11) .42886(15) .0232(4) Uiso 1 Al
Al34 .5456(19) .0167(12) .4309(2) .0232(4) Uiso 1 Al
Al35 .296(2) .3053(11) .43474(17) .0232(4) Uiso 1 Al
Al36 .7721(19) .2763(13) .43386(17) .0232(4) Uiso 1 Al
Al37 .0122(19) .1853(12) .48152(17) .0232(4) Uiso 1 Al
Al38 .5269(19) .1965(12) .48214(16) .0232(4) Uiso 1 Al
Al39 .3650(17) .4484(12) .48345(17) .0232(4) Uiso 1 Al
Al40 .8579(17) .4527(12) .48264(17) .0232(4) Uiso 1 Al
P1 .0202(15) .1969(5) .02014(17) .0232(4) Uiso 1 P
P2 .5389(18) .1795(10) .01865(17) .0232(4) Uiso 1 P
P3 .3268(10) .4356(7) .01971(15) .0232(4) Uiso 1 P
P4 .8122(11) .4635(9) .02071(17) .0232(4) Uiso 1 P
P5 .0537(19) .0241(10) .07248(9) .0232(4) Uiso 1 P
P6 .554(2) .0284(11) .0727(2) .0232(4) Uiso 1 P
P7 .2840(17) .2781(11) .06730(15) .0232(4) Uiso 1 P
P8 .7766(18) .2748(11) .06700(17) .0232(4) Uiso 1 P
P9 .053(2) .2092(13) .11674(17) .0232(4) Uiso 1 P
P10 .555(2) .2089(13) .11910(17) .0232(4) Uiso 1 P
P11 .3796(19) .4451(11) .12281(17) .0232(4) Uiso 1 P
P12 .8810(18) .4490(11) .12156(19) .0232(4) Uiso 1 P
P13 .058(2) .0523(11) .1671(2) .0232(4) Uiso 1 P
P14 .572(2) .0188(12) .16748(18) .0232(4) Uiso 1 P
P15 .3037(19) .2616(11) .1716(2) .0232(4) Uiso 1 P
P16 .777(2) .2862(11) .17296(19) .0232(4) Uiso 1 P
P17 .037(2) .1982(11) .2237(2) .0232(4) Uiso 1 P
P18 .530(2) .1936(11) .22307(19) .0232(4) Uiso 1 P
P19 .375(2) .4539(12) .21658(19) .0232(4) Uiso 1 P
P20 .875(2) .4505(12) .21783(17) .0232(4) Uiso 1 P
P21 .058(2) .0190(12) .2692(2) .0232(4) Uiso 1 P
P22 .560(2) .0203(12) .26936(19) .0232(4) Uiso 1 P
P23 .233(2) .2883(11) .27014(19) .0232(4) Uiso 1 P
P24 .733(2) .2842(11) .2703(2) .0232(4) Uiso 1 P
P25 .024(2) .1908(12) .31706(19) .0232(4) Uiso 1 P
P26 .549(2) .1759(12) .31664(17) .0232(4) Uiso 1 P
P27 .349(2) .4289(11) .3232(2) .0232(4) Uiso 1 P
P28 .826(2) .4564(13) .3227(2) .0232(4) Uiso 1 P
P29 .1209(19) .0377(12) .3718(2) .0232(4) Uiso 1 P
P30 .6275(19) .0375(12) .37072(19) .0232(4) Uiso 1 P
P31 .2964(19) .2727(13) .36849(19) .0232(4) Uiso 1 P
P32 .790(2) .2757(13) .36780(19) .0232(4) Uiso 1 P
P33 .0503(18) .2206(12) .42176(18) .0232(4) Uiso 1 P
P34 .5205(19) .1906(11) .4229(2) .0232(4) Uiso 1 P
P35 .322(2) .4603(12) .41716(17) .0232(4) Uiso 1 P
P36 .805(2) .4321(12) .41686(17) .0232(4) Uiso 1 P
P37 .1037(19) .0196(12) .46720(14) .0232(4) Uiso 1 P
P38 .6151(16) .0302(12) .46913(19) .0232(4) Uiso 1 P
P39 .2685(18) .2842(12) .47221(17) .0232(4) Uiso 1 P
P40 .775(2) .2855(12) .47118(17) .0232(4) Uiso 1 P
O1 .0931(17) .0291(10) .05470(6) .0232(4) Uiso 1 O
O2 .596(2) .0446(13) .0553(2) .0232(4) Uiso 1 O
O3 .260(2) .2995(13) .04965(15) .0232(4) Uiso 1 O
O4 .731(2) .2853(14) .04953(17) .0232(4) Uiso 1 O
O5 .018(2) .2280(12) .09919(17) .0232(4) Uiso 1 O
O6 .516(2) .2264(13) .10163(17) .0232(4) Uiso 1 O
O7 .340(2) .4290(12) .10535(17) .0232(4) Uiso 1 O
O8 .851(2) .4270(13) .10408(19) .0232(4) Uiso 1 O
O9 .102(2) .0641(12) .1496(2) .0232(4) Uiso 1 O
O10 .594(2) .0576(13) .15115(18) .0232(4) Uiso 1 O
O11 .251(2) .2623(13) .1543(2) .0232(4) Uiso 1 O
O12 .783(2) .2649(12) .15510(19) .0232(4) Uiso 1 O
O13 .007(2) .1832(13) .20588(19) .0232(4) Uiso 1 O
O14 .497(2) .1809(13) .20525(19) .0232(4) Uiso 1 O
O15 .340(3) .4599(13) .19867(19) .0232(4) Uiso 1 O
O16 .852(2) .4598(13) .19973(18) .0232(4) Uiso 1 O
O17 .100(2) -.0031(12) .2520(2) .0232(4) Uiso 1 O
O18 .620(2) -.0008(12) .2530(2) .0232(4) Uiso 1 O
O19 .269(2) .3188(11) .25337(19) .0232(4) Uiso 1 O
O20 .756(2) .3141(12) .25315(19) .0232(4) Uiso 1 O
O21 -.002(2) .1900(14) .2989(2) .0232(4) Uiso 1 O
O22 .489(2) .1803(13) .29970(19) .0232(4) Uiso 1 O
O23 .352(2) .4589(13) .30589(19) .0232(4) Uiso 1 O
O24 .861(2) .4578(14) .3047(2) .0232(4) Uiso 1 O
O25 .082(3) .0566(13) .3544(2) .0232(4) Uiso 1 O
O26 .599(2) .0657(13) .35351(19) .0232(4) Uiso 1 O
O27 .254(2) .2579(14) .3510(2) .0232(4) Uiso 1 O
O28 .746(2) .2594(13) .3504(2) .0232(4) Uiso 1 O
O29 -.001(2) .2172(14) .40441(18) .0232(4) Uiso 1 O
O30 .509(2) .2125(13) .4051(2) .0232(4) Uiso 1 O
O31 .338(2) .4274(13) .40020(19) .0232(4) Uiso 1 O
O32 .856(3) .4310(13) .39953(18) .0232(4) Uiso 1 O
O33 .074(2) .0186(14) .44910(15) .0232(4) Uiso 1 O
O34 .592(2) .0169(13) .4511(2) .0232(4) Uiso 1 O
O35 .242(2) .3071(13) .45470(18) .0232(4) Uiso 1 O
O36 .739(2) .3046(14) .45366(18) .0232(4) Uiso 1 O
O37 -.026(2) .1780(13) .50199(16) .0232(4) Uiso 1 O
O38 .494(2) .1783(13) .50240(16) .0232(4) Uiso 1 O
O39 .3710(18) .4734(12) .50382(17) .0232(4) Uiso 1 O
O40 .819(2) .4708(11) .50283(16) .0232(4) Uiso 1 O
O41 -.0490(15) -.0358(7) .0284(2) .0232(4) Uiso 1 O
O42 .2087(11) .0266(8) .0235(2) .0232(4) Uiso 1 O
O43 .4236(13) -.0295(14) .0332(2) .0232(4) Uiso 1 O
O44 .7037(15) -.0443(14) .0296(3) .0232(4) Uiso 1 O
O45 -.0100(13) .1257(5) .0303(2) .0232(4) Uiso 1 O
O46 .580(3) .0979(11) .0230(2) .0232(4) Uiso 1 O
O47 -.069(2) .2630(6) .0256(3) .0232(4) Uiso 1 O
O48 .1663(17) .2186(9) .0222(3) .0232(4) Uiso 1 O
O49 .439(2) .2097(14) .03101(17) .0232(4) Uiso 1 O
O50 .661(2) .2311(12) .0183(2) .0232(4) Uiso 1 O
O51 .335(2) .3481(7) .01806(18) .0232(4) Uiso 1 O
O52 .7463(19) .3850(8) .0223(3) .0232(4) Uiso 1 O
O53 -.054(2) -.0371(11) .0744(3) .0232(4) Uiso 1 O
O54 .177(2) .0033(14) .08230(14) .0232(4) Uiso 1 O
O55 .445(3) -.0331(12) .0729(3) .0232(4) Uiso 1 O
O56 .676(2) .0025(15) .0822(3) .0232(4) Uiso 1 O
O57 -.005(2) .1007(10) .0780(2) .0232(4) Uiso 1 O
O58 .494(2) .1012(11) .0800(3) .0232(4) Uiso 1 O
O59 -.0770(18) .2512(14) .0673(2) .0232(4) Uiso 1 O
O60 .1929(18) .2118(12) .0722(3) .0232(4) Uiso 1 O
O61 .4281(18) .2527(14) .0694(2) .0232(4) Uiso 1 O
O62 .6957(18) .2113(13) .0751(3) .0232(4) Uiso 1 O
O63 .252(2) .3467(13) .0780(2) .0232(4) Uiso 1 O
O64 .755(2) .3489(13) .0764(3) .0232(4) Uiso 1 O
O65 .0262(18) -.0322(13) .1235(3) .0232(4) Uiso 1 O
O66 .2938(19) .0170(13) .1265(3) .0232(4) Uiso 1 O
O67 .5273(18) -.0282(14) .1231(3) .0232(4) Uiso 1 O
O68 .7958(18) .0116(14) .1293(2) .0232(4) Uiso 1 O
O69 .093(3) .1248(13) .1179(2) .0232(4) Uiso 1 O
O70 .611(3) .1275(14) .1202(2) .0232(4) Uiso 1 O
O71 -.066(3) .2254(17) .1275(2) .0232(4) Uiso 1 O
O72 .170(3) .2607(17) .1216(3) .0232(4) Uiso 1 O
O73 .433(3) .2167(16) .1300(2) .0232(4) Uiso 1 O
O74 .662(2) .2669(16) .1241(3) .0232(4) Uiso 1 O
O75 .355(3) .3731(13) .1329(2) .0232(4) Uiso 1 O
O76 .852(3) .3805(13) .1325(2) .0232(4) Uiso 1 O
O77 -.047(3) -.0108(15) .1679(3) .0232(4) Uiso 1 O
O78 .179(3) .0295(12) .1773(3) .0232(4) Uiso 1 O
O79 .435(2) -.0196(18) .1675(2) .0232(4) Uiso 1 O
O80 .678(3) -.0427(12) .1703(3) .0232(4) Uiso 1 O
O81 .002(3) .1276(14) .1736(3) .0232(4) Uiso 1 O
O82 .584(3) .0784(12) .18091(19) .0232(4) Uiso 1 O
O83 -.085(2) .2784(12) .1805(3) .0232(4) Uiso 1 O
O84 .190(2) .2424(19) .1832(2) .0232(4) Uiso 1 O
O85 .412(3) .2000(12) .1728(2) .0232(4) Uiso 1 O
O86 .680(3) .2332(15) .1816(2) .0232(4) Uiso 1 O
O87 .365(2) .3391(11) .1758(3) .0232(4) Uiso 1 O
O88 .734(2) .3700(12) .1747(3) .0232(4) Uiso 1 O
O89 .021(2) -.0241(16) .2193(3) .0232(4) Uiso 1 O
O90 .290(2) .0088(14) .2269(2) .0232(4) Uiso 1 O
O91 .522(2) -.0353(16) .2216(3) .0232(4) Uiso 1 O
O92 .789(2) .0114(14) .2259(2) .0232(4) Uiso 1 O
O93 .094(3) .1249(13) .2310(3) .0232(4) Uiso 1 O
O94 .580(3) .1192(13) .2305(3) .0232(4) Uiso 1 O
O95 -.093(2) .2185(13) .2323(3) .0232(4) Uiso 1 O
O96 .137(2) .2638(13) .2253(3) .0232(4) Uiso 1 O
O97 .404(2) .2192(13) .2319(2) .0232(4) Uiso 1 O
O98 .638(2) .2550(15) .2246(3) .0232(4) Uiso 1 O
O99 .349(3) .3726(13) .2225(2) .0232(4) Uiso 1 O
O100 .837(3) .3691(13) .2226(2) .0232(4) Uiso 1 O
O101 -.069(3) -.0262(18) .2732(3) .0232(4) Uiso 1 O
O102 .169(3) -.0018(16) .2810(3) .0232(4) Uiso 1 O
O103 .437(3) -.0300(18) .2719(3) .0232(4) Uiso 1 O
O104 .663(3) .0039(16) .2824(2) .0232(4) Uiso 1 O
O105 .031(3) .1050(13) .2699(3) .0232(4) Uiso 1 O
O106 .521(3) .1048(13) .2695(3) .0232(4) Uiso 1 O
O107 -.180(2) .2130(12) .2729(3) .0232(4) Uiso 1 O
O108 .087(2) .2655(14) .2706(3) .0232(4) Uiso 1 O
O109 .318(2) .2171(13) .2738(3) .0232(4) Uiso 1 O
O110 .588(2) .2629(14) .2726(3) .0232(4) Uiso 1 O
O111 .262(3) .3505(13) .2827(2) .0232(4) Uiso 1 O
O112 .773(3) .3463(12) .2824(2) .0232(4) Uiso 1 O
O113 -.021(3) -.0484(13) .3315(2) .0232(4) Uiso 1 O
O114 .229(3) .0223(13) .3261(3) .0232(4) Uiso 1 O
O115 .452(3) -.0310(18) .3326(2) .0232(4) Uiso 1 O
O116 .733(3) -.0360(14) .3324(3) .0232(4) Uiso 1 O
O117 -.006(2) .1115(13) .3240(3) .0232(4) Uiso 1 O
O118 .600(3) .0946(15) .3197(2) .0232(4) Uiso 1 O
O119 -.064(2) .2509(14) .3251(3) .0232(4) Uiso 1 O
O120 .170(2) .2107(15) .3198(2) .0232(4) Uiso 1 O
O121 .441(2) .1939(13) .3291(2) .0232(4) Uiso 1 O
O122 .662(3) .2339(18) .3181(2) .0232(4) Uiso 1 O
O123 .336(3) .3418(11) .3231(3) .0232(4) Uiso 1 O
O124 .763(2) .3797(13) .3272(3) .0232(4) Uiso 1 O
O125 .0400(18) -.0309(14) .3778(3) .0232(4) Uiso 1 O
O126 .2686(18) .0177(14) .3725(3) .0232(4) Uiso 1 O
O127 .5375(19) -.0307(14) .3746(3) .0232(4) Uiso 1 O
O128 .7725(18) .0119(14) .3720(3) .0232(4) Uiso 1 O
O129 .092(3) .1078(14) .3822(2) .0232(4) Uiso 1 O
O130 .599(3) .1034(14) .3824(2) .0232(4) Uiso 1 O
O131 -.094(2) .2228(17) .3721(2) .0232(4) Uiso 1 O
O132 .175(2) .2633(17) .3794(3) .0232(4) Uiso 1 O
O133 .405(2) .2152(16) .3732(3) .0232(4) Uiso 1 O
O134 .673(2) .2604(17) .3791(3) .0232(4) Uiso 1 O
O135 .350(3) .3545(13) .3697(2) .0232(4) Uiso 1 O
O136 .833(3) .3594(13) .3689(2) .0232(4) Uiso 1 O
O137 -.077(2) .0244(12) .4199(2) .0232(4) Uiso 1 O
O138 .200(3) -.0053(17) .4188(2) .0232(4) Uiso 1 O
O139 .422(3) -.0520(13) .4282(2) .0232(4) Uiso 1 O
O140 .682(2) -.0071(19) .4190(2) .0232(4) Uiso 1 O
O141 .105(3) .1430(12) .4271(3) .0232(4) Uiso 1 O
O142 .485(2) .1061(12) .4253(3) .0232(4) Uiso 1 O
O143 -.0638(19) .245(2) .4328(2) .0232(4) Uiso 1 O
O144 .163(2) .2794(12) .4224(2) .0232(4) Uiso 1 O
O145 .426(2) .2406(16) .4328(2) .0232(4) Uiso 1 O
O146 .664(2) .2025(12) .4286(3) .0232(4) Uiso 1 O
O147 .348(3) .3973(13) .4296(2) .0232(4) Uiso 1 O
O148 .746(3) .3537(15) .4210(2) .0232(4) Uiso 1 O
O149 .0240(19) -.0448(13) .47528(19) .0232(4) Uiso 1 O
O150 .2517(19) .0053(16) .4703(2) .0232(4) Uiso 1 O
O151 .5219(18) -.0206(15) .4790(3) .0232(4) Uiso 1 O
O152 .7591(17) .0108(16) .4733(3) .0232(4) Uiso 1 O
O153 .062(3) .0966(13) .4743(3) .0232(4) Uiso 1 O
O154 .587(2) .1141(13) .4730(3) .0232(4) Uiso 1 O
O155 -.130(2) .2172(13) .4714(2) .0232(4) Uiso 1 O
O156 .141(2) .2509(15) .4793(2) .0232(4) Uiso 1 O
O157 .380(2) .2250(15) .4727(2) .0232(4) Uiso 1 O
O158 .647(2) .2678(13) .4805(3) .0232(4) Uiso 1 O
O159 .308(3) .3547(13) .4819(2) .0232(4) Uiso 1 O
O160 .842(3) .3551(13) .4788(2) .0232(4) Uiso 1 O

loop_
_atom_type_symbol
_atom_type_description
_atom_type_scat_dispersion_real
_atom_type_scat_dispersion_imag
_atom_type_scat_source
Al Al .204 .246 'International Tables for Crystallography (Vol. IV)'
P P .283 .434 'International Tables for Crystallography (Vol. IV)'
O O .047 .032 'International Tables for Crystallography (Vol. IV)'

loop_
_diffrn_radiation_type
_diffrn_radiation_wavelength
CuK\a~1~ 1.54056

loop_
_geom_angle_atom_site_label_1
_geom_angle_atom_site_label_2
_geom_angle_atom_site_label_3
_geom_angle_site_symmetry_1
_geom_angle_site_symmetry_3
_geom_angle
_geom_angle_publ_flag
O1 Al1 O41 . . 109.5(4) no
O1 Al1 O42 . . 109.2(4) no
O1 Al1 O45 . . 108.8(4) no
O41 Al1 O42 . . 109.4(4) no
O41 Al1 O45 . . 109.8(4) no
O42 Al1 O45 . . 110.0(4) no
O2 Al2 O43 . . 108.8(4) no
O2 Al2 O44 . . 109.8(4) no
O2 Al2 O46 . . 109.4(4) no
O43 Al2 O44 . . 109.6(4) no
O43 Al2 O46 . . 110.2(4) no
O44 Al2 O46 . . 109.0(4) no
O3 Al3 O48 . . 109.3(4) no
O3 Al3 O49 . . 109.1(4) no
O3 Al3 O51 . . 109.9(4) no
O48 Al3 O49 . . 109.4(4) no
O48 Al3 O51 . . 109.8(4) no
O49 Al3 O51 . . 109.2(4) no
O4 Al4 O47 . 1_655 109.8(4) no
O4 Al4 O50 . . 109.7(4) no
O4 Al4 O52 . . 109.9(4) no
O47 Al4 O50 1_655 . 109.2(4) no
O47 Al4 O52 1_655 . 109.2(4) no
O50 Al4 O52 . . 109.1(4) no
O5 Al5 O57 . . 109.4(4) no
O5 Al5 O59 . . 109.4(4) no
O5 Al5 O60 . . 110.6(4) no
O57 Al5 O59 . . 110.6(4) no
O57 Al5 O60 . . 108.0(4) no
O59 Al5 O60 . . 108.7(4) no
O6 Al6 O58 . . 109.0(4) no
O6 Al6 O61 . . 109.8(4) no
O6 Al6 O62 . . 110.5(4) no
O58 Al6 O61 . . 110.6(4) no
O58 Al6 O62 . . 108.3(4) no
O61 Al6 O62 . . 108.7(4) no
O7 Al7 O53 . 4_555 109.3(4) no
O7 Al7 O56 . 4_455 109.2(4) no
O7 Al7 O63 . . 108.4(4) no
O53 Al7 O56 4_555 4_455 111.5(4) no
O53 Al7 O63 4_555 . 108.8(4) no
O56 Al7 O63 4_455 . 109.6(4) no
O8 Al8 O54 . 4_555 109.4(4) no
O8 Al8 O55 . 4_555 109.2(4) no
O8 Al8 O64 . . 109.0(4) no
O54 Al8 O55 4_555 4_555 111.2(4) no
O54 Al8 O64 4_555 . 109.6(4) no
O55 Al8 O64 4_555 . 108.4(4) no
O9 Al9 O65 . . 109.4(4) no
O9 Al9 O66 . . 109.5(4) no
O9 Al9 O69 . . 108.9(4) no
O65 Al9 O66 . . 109.0(4) no
O65 Al9 O69 . . 110.2(4) no
O66 Al9 O69 . . 109.8(4) no
O10 Al10 O67 . . 109.5(4) no
O10 Al10 O68 . . 109.0(4) no
O10 Al10 O70 . . 109.5(4) no
O67 Al10 O68 . . 108.9(4) no
O67 Al10 O70 . . 110.0(4) no
O68 Al10 O70 . . 109.9(4) no
O11 Al11 O72 . . 109.0(4) no
O11 Al11 O73 . . 109.2(4) no
O11 Al11 O75 . . 108.5(4) no
O72 Al11 O73 . . 109.7(4) no
O72 Al11 O75 . . 110.6(4) no
O73 Al11 O75 . . 109.7(4) no
O12 Al12 O71 . 1_655 108.5(4) no
O12 Al12 O74 . . 109.4(4) no
O12 Al12 O76 . . 109.1(4) no
O71 Al12 O74 1_655 . 109.7(4) no
O71 Al12 O76 1_655 . 110.3(4) no
O74 Al12 O76 . . 109.8(4) no
O13 Al13 O81 . . 109.7(4) no
O13 Al13 O83 . . 108.9(4) no
O13 Al13 O84 . . 108.8(4) no
O81 Al13 O83 . . 108.6(4) no
O81 Al13 O84 . . 111.2(4) no
O83 Al13 O84 . . 109.6(4) no
O14 Al14 O82 . . 108.8(4) no
O14 Al14 O85 . . 109.4(4) no
O14 Al14 O86 . . 109.4(4) no
O82 Al14 O85 . . 107.9(4) no
O82 Al14 O86 . . 111.0(4) no
O85 Al14 O86 . . 110.2(4) no
O15 Al15 O77 . 4_555 109.6(4) no
O15 Al15 O80 . 4_455 110.7(4) no
O15 Al15 O87 . . 109.5(4) no
O77 Al15 O80 4_555 4_455 109.0(4) no
O77 Al15 O87 4_555 . 109.4(4) no
O80 Al15 O87 4_455 . 108.6(4) no
O16 Al16 O78 . 4_555 108.5(4) no
O16 Al16 O79 . 4_555 108.6(4) no
O16 Al16 O88 . . 110.5(4) no
O78 Al16 O79 4_555 4_555 109.1(4) no
O78 Al16 O88 4_555 . 109.5(4) no
O79 Al16 O88 4_555 . 110.6(4) no
O17 Al17 O89 . . 109.7(4) no
O17 Al17 O90 . . 108.5(4) no
O17 Al17 O93 . . 108.8(4) no
O89 Al17 O90 . . 109.1(4) no
O89 Al17 O93 . . 111.2(4) no
O90 Al17 O93 . . 109.5(4) no
O18 Al18 O91 . . 109.5(4) no
O18 Al18 O92 . . 108.4(4) no
O18 Al18 O94 . . 108.9(4) no
O91 Al18 O92 . . 109.3(4) no
O91 Al18 O94 . . 110.6(4) no
O92 Al18 O94 . . 110.0(4) no
O19 Al19 O96 . . 109.3(4) no
O19 Al19 O97 . . 108.7(4) no
O19 Al19 O99 . . 109.2(4) no
O96 Al19 O97 . . 109.6(4) no
O96 Al19 O99 . . 110.6(4) no
O97 Al19 O99 . . 109.4(4) no
O20 Al20 O95 . 1_655 109.4(4) no
O20 Al20 O98 . . 109.5(4) no
O20 Al20 O100 . . 108.8(4) no
O95 Al20 O98 1_655 . 110.6(4) no
O95 Al20 O100 1_655 . 109.3(4) no
O98 Al20 O100 . . 109.2(4) no
O21 Al21 O105 . . 109.8(4) no
O21 Al21 O107 . . 108.6(4) no
O21 Al21 O108 . . 109.3(4) no
O105 Al21 O107 . . 109.6(4) no
O105 Al21 O108 . . 110.3(4) no
O107 Al21 O108 . . 109.1(4) no
O22 Al22 O106 . . 109.5(4) no
O22 Al22 O109 . . 108.8(4) no
O22 Al22 O110 . . 109.8(4) no
O106 Al22 O109 . . 110.1(4) no
O106 Al22 O110 . . 109.9(4) no
O109 Al22 O110 . . 108.8(4) no
O23 Al23 O101 . 4_555 109.1(4) no
O23 Al23 O104 . 4_455 108.2(4) no
O23 Al23 O111 . . 109.4(4) no
O101 Al23 O104 4_555 4_455 109.9(4) no
O101 Al23 O111 4_555 . 110.3(4) no
O104 Al23 O111 4_455 . 109.8(4) no
O24 Al24 O102 . 4_555 109.5(4) no
O24 Al24 O103 . 4_555 109.0(4) no
O24 Al24 O112 . . 108.6(4) no
O102 Al24 O103 4_555 4_555 109.8(4) no
O102 Al24 O112 4_555 . 109.9(4) no
O103 Al24 O112 4_555 . 110.0(4) no
O25 Al25 O113 . . 108.9(4) no
O25 Al25 O114 . . 109.4(4) no
O25 Al25 O117 . . 109.4(4) no
O113 Al25 O114 . . 109.1(4) no
O113 Al25 O117 . . 110.6(4) no
O114 Al25 O117 . . 109.4(4) no
O26 Al26 O115 . . 109.0(4) no
O26 Al26 O116 . . 108.7(4) no
O26 Al26 O118 . . 110.0(4) no
O115 Al26 O116 . . 108.7(4) no
O115 Al26 O118 . . 110.8(4) no
O116 Al26 O118 . . 109.6(4) no
O27 Al27 O120 . . 109.4(4) no
O27 Al27 O121 . . 109.0(4) no
O27 Al27 O123 . . 110.5(4) no
O120 Al27 O121 . . 109.2(4) no
O120 Al27 O123 . . 109.8(4) no
O121 Al27 O123 . . 108.8(4) no
O28 Al28 O119 . 1_655 109.2(4) no
O28 Al28 O122 . . 109.4(4) no
O28 Al28 O124 . . 109.8(4) no
O119 Al28 O122 1_655 . 109.2(4) no
O119 Al28 O124 1_655 . 109.7(4) no
O122 Al28 O124 . . 109.5(4) no
O29 Al29 O129 . . 107.5(4) no
O29 Al29 O131 . . 109.2(4) no
O29 Al29 O132 . . 109.2(4) no
O129 Al29 O131 . . 110.8(4) no
O129 Al29 O132 . . 109.6(4) no
O131 Al29 O132 . . 110.3(4) no
O30 Al30 O130 . . 108.4(4) no
O30 Al30 O133 . . 109.2(4) no
O30 Al30 O134 . . 108.9(4) no
O130 Al30 O133 . . 110.8(4) no
O130 Al30 O134 . . 109.7(4) no
O133 Al30 O134 . . 109.8(4) no
O31 Al31 O125 . 4_555 109.5(4) no
O31 Al31 O128 . 4_455 109.3(4) no
O31 Al31 O135 . . 109.0(4) no
O125 Al31 O128 4_555 4_455 108.8(4) no
O125 Al31 O135 4_555 . 109.7(4) no
O128 Al31 O135 4_455 . 110.6(4) no
O32 Al32 O126 . 4_555 109.3(4) no
O32 Al32 O127 . 4_555 109.5(4) no
O32 Al32 O136 . . 109.2(4) no
O126 Al32 O127 4_555 4_555 109.1(4) no
O126 Al32 O136 4_555 . 109.9(4) no
O127 Al32 O136 4_555 . 109.8(4) no
O33 Al33 O137 . . 110.6(4) no
O33 Al33 O138 . . 109.7(4) no
O33 Al33 O141 . . 109.9(4) no
O137 Al33 O138 . . 109.1(4) no
O137 Al33 O141 . . 108.2(4) no
O138 Al33 O141 . . 109.4(4) no
O34 Al34 O139 . . 108.4(4) no
O34 Al34 O140 . . 109.7(4) no
O34 Al34 O142 . . 110.6(4) no
O139 Al34 O140 . . 109.1(4) no
O139 Al34 O142 . . 109.2(4) no
O140 Al34 O142 . . 109.8(4) no
O35 Al35 O144 . . 108.9(4) no
O35 Al35 O145 . . 109.6(4) no
O35 Al35 O147 . . 108.0(4) no
O144 Al35 O145 . . 110.8(4) no
O144 Al35 O147 . . 108.9(4) no
O145 Al35 O147 . . 110.5(4) no
O36 Al36 O143 . 1_655 108.6(4) no
O36 Al36 O146 . . 109.1(4) no
O36 Al36 O148 . . 109.2(4) no
O143 Al36 O146 1_655 . 110.4(4) no
O143 Al36 O148 1_655 . 110.7(4) no
O146 Al36 O148 . . 108.9(4) no
O37 Al37 O153 . . 109.6(4) no
O37 Al37 O155 . . 107.9(4) no
O37 Al37 O156 . . 108.6(4) no
O153 Al37 O155 . . 110.7(4) no
O153 Al37 O156 . . 109.7(4) no
O155 Al37 O156 . . 110.3(4) no
O38 Al38 O154 . . 109.7(4) no
O38 Al38 O157 . . 109.0(4) no
O38 Al38 O158 . . 109.8(4) no
O154 Al38 O157 . . 109.6(4) no
O154 Al38 O158 . . 108.3(4) no
O157 Al38 O158 . . 110.4(4) no
O39 Al39 O149 . 4_555 109.1(4) no
O39 Al39 O152 . 4_455 109.4(4) no
O39 Al39 O159 . . 108.5(4) no
O149 Al39 O152 4_555 4_455 109.4(4) no
O149 Al39 O159 4_555 . 109.8(4) no
O152 Al39 O159 4_455 . 110.6(4) no
O40 Al40 O150 . 4_555 109.2(4) no
O40 Al40 O151 . 4_555 109.3(4) no
O40 Al40 O160 . . 109.3(4) no
O150 Al40 O151 4_555 4_555 109.7(4) no
O150 Al40 O160 4_555 . 110.7(4) no
O151 Al40 O160 4_555 . 108.6(4) no
O38 P1 O45 3_454 . 108.7(5) no
O38 P1 O47 3_454 . 110.3(5) no
O38 P1 O48 3_454 . 108.9(5) no
O45 P1 O47 . . 109.5(5) no
O45 P1 O48 . . 109.3(5) no
O47 P1 O48 . . 110.1(5) no
O37 P2 O46 3_554 . 108.1(5) no
O37 P2 O49 3_554 . 109.2(5) no
O37 P2 O50 3_554 . 109.7(5) no
O46 P2 O49 . . 110.1(5) no
O46 P2 O50 . . 109.6(5) no
O49 P2 O50 . . 110.0(5) no
O40 P3 O41 3_454 4_555 110.1(5) no
O40 P3 O44 3_454 4_455 110.8(5) no
O40 P3 O51 3_454 . 108.7(5) no
O41 P3 O44 4_555 4_455 109.7(5) no
O41 P3 O51 4_555 . 108.9(5) no
O44 P3 O51 4_455 . 108.5(5) no
O39 P4 O42 3_554 4_555 108.5(5) no
O39 P4 O43 3_554 4_555 109.0(5) no
O39 P4 O52 3_554 . 110.4(5) no
O42 P4 O43 4_555 4_555 109.8(5) no
O42 P4 O52 4_555 . 109.6(5) no
O43 P4 O52 4_555 . 109.3(5) no
O1 P5 O53 . . 109.0(5) no
O1 P5 O54 . . 108.4(5) no
O1 P5 O57 . . 109.7(5) no
O53 P5 O54 . . 110.8(5) no
O53 P5 O57 . . 107.7(5) no
O54 P5 O57 . . 111.2(5) no
O2 P6 O55 . . 109.8(5) no
O2 P6 O56 . . 108.7(5) no
O2 P6 O58 . . 109.2(5) no
O55 P6 O56 . . 111.1(5) no
O55 P6 O58 . . 107.3(5) no
O56 P6 O58 . . 110.8(5) no
O3 P7 O60 . . 110.2(5) no
O3 P7 O61 . . 109.2(5) no
O3 P7 O63 . . 109.5(5) no
O60 P7 O61 . . 108.6(5) no
O60 P7 O63 . . 108.1(5) no
O61 P7 O63 . . 111.2(5) no
O4 P8 O59 . 1_655 109.3(5) no
O4 P8 O62 . . 110.2(5) no
O4 P8 O64 . . 110.0(5) no
O59 P8 O62 1_655 . 108.1(5) no
O59 P8 O64 1_655 . 111.0(5) no
O62 P8 O64 . . 108.2(5) no
O5 P9 O69 . . 109.1(5) no
O5 P9 O71 . . 109.4(5) no
O5 P9 O72 . . 107.5(5) no
O69 P9 O71 . . 110.3(5) no
O69 P9 O72 . . 110.4(5) no
O71 P9 O72 . . 110.1(5) no
O6 P10 O70 . . 109.7(5) no
O6 P10 O73 . . 109.4(5) no
O6 P10 O74 . . 107.8(5) no
O70 P10 O73 . . 109.9(5) no
O70 P10 O74 . . 110.1(5) no
O73 P10 O74 . . 109.9(5) no
O7 P11 O65 . 4_555 109.4(5) no
O7 P11 O68 . 4_455 109.1(5) no
O7 P11 O75 . . 108.9(5) no
O65 P11 O68 4_555 4_455 108.8(4) no
O65 P11 O75 4_555 . 110.6(5) no
O68 P11 O75 4_455 . 110.0(5) no
O8 P12 O66 . 4_555 109.6(5) no
O8 P12 O67 . 4_555 109.4(5) no
O8 P12 O76 . . 109.3(5) no
O66 P12 O67 4_555 4_555 109.2(5) no
O66 P12 O76 4_555 . 109.7(5) no
O67 P12 O76 4_555 . 109.7(5) no
O9 P13 O77 . . 109.7(5) no
O9 P13 O78 . . 109.3(5) no
O9 P13 O81 . . 109.0(5) no
O77 P13 O78 . . 109.5(5) no
O77 P13 O81 . . 110.5(5) no
O78 P13 O81 . . 108.8(5) no
O10 P14 O79 . . 108.9(5) no
O10 P14 O80 . . 109.9(5) no
O10 P14 O82 . . 109.4(5) no
O79 P14 O80 . . 108.7(5) no
O79 P14 O82 . . 111.6(5) no
O80 P14 O82 . . 108.2(5) no
O11 P15 O84 . . 109.1(5) no
O11 P15 O85 . . 108.3(5) no
O11 P15 O87 . . 110.3(5) no
O84 P15 O85 . . 109.6(5) no
O84 P15 O87 . . 110.8(5) no
O85 P15 O87 . . 108.7(5) no
O12 P16 O83 . 1_655 109.8(5) no
O12 P16 O86 . . 109.4(5) no
O12 P16 O88 . . 109.6(5) no
O83 P16 O86 1_655 . 109.8(5) no
O83 P16 O88 1_655 . 107.8(5) no
O86 P16 O88 . . 110.6(5) no
O13 P17 O93 . . 108.3(5) no
O13 P17 O95 . . 108.8(5) no
O13 P17 O96 . . 110.0(5) no
O93 P17 O95 . . 109.2(5) no
O93 P17 O96 . . 110.2(5) no
O95 P17 O96 . . 110.3(5) no
O14 P18 O94 . . 109.8(5) no
O14 P18 O97 . . 108.8(5) no
O14 P18 O98 . . 109.4(5) no
O94 P18 O97 . . 109.3(4) no
O94 P18 O98 . . 109.3(5) no
O97 P18 O98 . . 110.1(5) no
O15 P19 O89 . 4_555 110.5(5) no
O15 P19 O92 . 4_455 108.2(5) no
O15 P19 O99 . . 109.6(5) no
O89 P19 O92 4_555 4_455 107.5(5) no
O89 P19 O99 4_555 . 110.7(5) no
O92 P19 O99 4_455 . 110.4(5) no
O16 P20 O90 . 4_555 109.2(5) no
O16 P20 O91 . 4_555 109.3(5) no
O16 P20 O100 . . 108.4(5) no
O90 P20 O91 4_555 4_555 109.3(4) no
O90 P20 O100 4_555 . 110.7(5) no
O91 P20 O100 4_555 . 109.8(5) no
O17 P21 O101 . . 107.8(5) no
O17 P21 O102 . . 109.3(5) no
O17 P21 O105 . . 109.4(5) no
O101 P21 O102 . . 110.0(5) no
O101 P21 O105 . . 110.4(5) no
O102 P21 O105 . . 109.8(5) no
O18 P22 O103 . . 107.7(5) no
O18 P22 O104 . . 108.4(5) no
O18 P22 O106 . . 110.0(5) no
O103 P22 O104 . . 110.2(5) no
O103 P22 O106 . . 110.1(5) no
O104 P22 O106 . . 110.4(5) no
O19 P23 O108 . . 109.9(5) no
O19 P23 O109 . . 109.1(5) no
O19 P23 O111 . . 109.0(5) no
O108 P23 O109 . . 108.6(5) no
O108 P23 O111 . . 110.5(5) no
O109 P23 O111 . . 109.7(5) no
O20 P24 O107 . 1_655 109.0(5) no
O20 P24 O110 . . 109.8(5) no
O20 P24 O112 . . 109.2(5) no
O107 P24 O110 1_655 . 109.3(5) no
O107 P24 O112 1_655 . 109.5(5) no
O110 P24 O112 . . 110.0(5) no
O21 P25 O117 . . 109.0(5) no
O21 P25 O119 . . 109.6(5) no
O21 P25 O120 . . 108.5(5) no
O117 P25 O119 . . 109.8(5) no
O117 P25 O120 . . 110.1(5) no
O119 P25 O120 . . 109.8(5) no
O22 P26 O118 . . 109.2(5) no
O22 P26 O121 . . 109.5(5) no
O22 P26 O122 . . 109.2(5) no
O118 P26 O121 . . 108.7(5) no
O118 P26 O122 . . 110.4(5) no
O121 P26 O122 . . 109.8(5) no
O23 P27 O113 . 4_555 108.5(5) no
O23 P27 O116 . 4_455 110.2(5) no
O23 P27 O123 . . 109.7(5) no
O113 P27 O116 4_555 4_455 109.2(5) no
O113 P27 O123 4_555 . 109.6(5) no
O116 P27 O123 4_455 . 109.7(5) no
O24 P28 O114 . 4_555 108.3(5) no
O24 P28 O115 . 4_555 109.3(5) no
O24 P28 O124 . . 110.4(5) no
O114 P28 O115 4_555 4_555 108.6(5) no
O114 P28 O124 4_555 . 110.5(4) no
O115 P28 O124 4_555 . 109.7(5) no
O25 P29 O125 . . 109.8(5) no
O25 P29 O126 . . 109.8(5) no
O25 P29 O129 . . 108.0(5) no
O125 P29 O126 . . 109.0(4) no
O125 P29 O129 . . 109.8(5) no
O126 P29 O129 . . 110.4(5) no
O26 P30 O127 . . 109.4(5) no
O26 P30 O128 . . 109.4(5) no
O26 P30 O130 . . 108.1(5) no
O127 P30 O128 . . 108.9(5) no
O127 P30 O130 . . 110.1(5) no
O128 P30 O130 . . 110.8(5) no
O27 P31 O132 . . 108.6(5) no
O27 P31 O133 . . 109.2(5) no
O27 P31 O135 . . 108.4(5) no
O132 P31 O133 . . 110.3(5) no
O132 P31 O135 . . 110.2(5) no
O133 P31 O135 . . 110.1(5) no
O28 P32 O131 . 1_655 108.9(5) no
O28 P32 O134 . . 108.7(5) no
O28 P32 O136 . . 108.5(5) no
O131 P32 O134 1_655 . 110.1(5) no
O131 P32 O136 1_655 . 110.0(5) no
O134 P32 O136 . . 110.5(5) no
O29 P33 O141 . . 111.1(5) no
O29 P33 O143 . . 108.5(5) no
O29 P33 O144 . . 108.1(5) no
O141 P33 O143 . . 110.0(5) no
O141 P33 O144 . . 108.6(5) no
O143 P33 O144 . . 110.5(5) no
O30 P34 O142 . . 110.3(5) no
O30 P34 O145 . . 109.2(5) no
O30 P34 O146 . . 109.5(5) no
O142 P34 O145 . . 109.5(5) no
O142 P34 O146 . . 108.3(5) no
O145 P34 O146 . . 110.0(5) no
O31 P35 O137 . 4_555 109.7(5) no
O31 P35 O140 . 4_455 109.4(5) no
O31 P35 O147 . . 109.4(5) no
O137 P35 O140 4_555 4_455 109.1(5) no
O137 P35 O147 4_555 . 108.3(5) no
O140 P35 O147 4_455 . 110.9(5) no
O32 P36 O138 . 4_555 110.0(5) no
O32 P36 O139 . 4_555 108.7(5) no
O32 P36 O148 . . 109.2(5) no
O138 P36 O139 4_555 4_555 109.6(5) no
O138 P36 O148 4_555 . 110.5(5) no
O139 P36 O148 4_555 . 108.7(5) no
O33 P37 O149 . . 108.6(5) no
O33 P37 O150 . . 110.5(5) no
O33 P37 O153 . . 109.4(5) no
O149 P37 O150 . . 108.5(5) no
O149 P37 O153 . . 109.4(5) no
O150 P37 O153 . . 110.4(5) no
O34 P38 O151 . . 110.0(5) no
O34 P38 O152 . . 109.5(5) no
O34 P38 O154 . . 108.7(5) no
O151 P38 O152 . . 109.3(5) no
O151 P38 O154 . . 109.4(5) no
O152 P38 O154 . . 109.9(5) no
O35 P39 O156 . . 108.4(5) no
O35 P39 O157 . . 109.3(5) no
O35 P39 O159 . . 109.6(5) no
O156 P39 O157 . . 110.7(5) no
O156 P39 O159 . . 109.0(4) no
O157 P39 O159 . . 109.7(5) no
O36 P40 O155 . 1_655 109.3(5) no
O36 P40 O158 . . 108.8(5) no
O36 P40 O160 . . 109.0(5) no
O155 P40 O158 1_655 . 111.2(5) no
O155 P40 O160 1_655 . 109.7(5) no
O158 P40 O160 . . 108.8(5) no
Al1 O1 P5 . . 154.1(10) no
Al2 O2 P6 . . 144.8(8) no
Al3 O3 P7 . . 140.9(7) no
Al4 O4 P8 . . 150.4(8) no
Al5 O5 P9 . . 145.0(9) no
Al6 O6 P10 . . 145.1(9) no
Al7 O7 P11 . . 165.0(10) no
Al8 O8 P12 . . 159.3(10) no
Al9 O9 P13 . . 158.9(10) no
Al10 O10 P14 . . 144.9(9) no
Al11 O11 P15 . . 141.1(8) no
Al12 O12 P16 . . 153.8(9) no
Al13 O13 P17 . . 149.4(8) no
Al14 O14 P18 . . 151.3(9) no
Al15 O15 P19 . . 159.3(10) no
Al16 O16 P20 . . 169.1(11) no
Al17 O17 P21 . . 147.0(8) no
Al18 O18 P22 . . 144.6(8) no
Al19 O19 P23 . . 144.4(8) no
Al20 O20 P24 . . 145.2(9) no
Al21 O21 P25 . . 173.8(10) no
Al22 O22 P26 . . 160.1(10) no
Al23 O23 P27 . . 147.7(8) no
Al24 O24 P28 . . 147.9(9) no
Al25 O25 P29 . . 152.9(9) no
Al26 O26 P30 . . 135.5(8) no
Al27 O27 P31 . . 148.1(9) no
Al28 O28 P32 . . 144.2(9) no
Al29 O29 P33 . . 145.0(8) no
Al30 O30 P34 . . 151.5(9) no
Al31 O31 P35 . . 149.9(10) no
Al32 O32 P36 . . 164.0(10) no
Al33 O33 P37 . . 160.3(10) no
Al34 O34 P38 . . 169.1(12) no
Al35 O35 P39 . . 147.4(8) no
Al36 O36 P40 . . 141.7(7) no
Al37 O37 P2 . 3_455 141.4(8) no
Al38 O38 P1 . 3_555 149.0(9) no
Al39 O39 P4 . 3_455 147.6(9) no
Al40 O40 P3 . 3_555 142.2(7) no
Al1 O41 P3 . 4_445 152.1(11) no
Al1 O42 P4 . 4_445 136.7(7) no
Al2 O43 P4 . 4_445 138.3(8) no
Al2 O44 P3 . 4_545 152.4(8) no
Al1 O45 P1 . . 138.3(7) no
Al2 O46 P2 . . 152.5(8) no
Al4 O47 P1 1_455 . 144.5(8) no
Al3 O48 P1 . . 155.7(9) no
Al3 O49 P2 . . 135.0(6) no
Al4 O50 P2 . . 147.0(9) no
Al3 O51 P3 . . 136.5(7) no
Al4 O52 P4 . . 144.8(8) no
Al7 O53 P5 4_445 . 145.5(8) no
Al8 O54 P5 4_445 . 143.5(9) no
Al8 O55 P6 4_445 . 141.6(7) no
Al7 O56 P6 4_545 . 148.6(10) no
Al5 O57 P5 . . 142.2(7) no
Al6 O58 P6 . . 138.6(7) no
Al5 O59 P8 . 1_455 139.0(6) no
Al5 O60 P7 . . 138.6(6) no
Al6 O61 P7 . . 143.2(7) no
Al6 O62 P8 . . 137.0(6) no
Al7 O63 P7 . . 146.3(7) no
Al8 O64 P8 . . 152.9(8) no
Al9 O65 P11 . 4_445 141.0(7) no
Al9 O66 P12 . 4_445 142.1(8) no
Al10 O67 P12 . 4_445 142.4(8) no
Al10 O68 P11 . 4_545 141.4(7) no
Al9 O69 P9 . . 150.7(9) no
Al10 O70 P10 . . 150.1(9) no
Al12 O71 P9 1_455 . 152.2(11) no
Al11 O72 P9 . . 148.4(10) no
Al11 O73 P10 . . 142.1(8) no
Al12 O74 P10 . . 147.7(10) no
Al11 O75 P11 . . 150.9(9) no
Al12 O76 P12 . . 149.4(9) no
Al15 O77 P13 4_445 . 151.5(10) no
Al16 O78 P13 4_445 . 143.4(8) no
Al16 O79 P14 4_445 . 142.9(9) no
Al15 O80 P14 4_445 . 146.1(9) no
Al13 O81 P13 . . 146.4(8) no
Al14 O82 P14 . . 141.0(7) no
Al13 O83 P16 . 1_455 139.8(8) no
Al13 O84 P15 . . 147.9(8) no
Al14 O85 P15 . . 140.1(7) no
Al14 O86 P16 . . 160.8(10) no
Al15 O87 P15 . . 144.9(9) no
Al16 O88 P16 . . 139.9(7) no
Al17 O89 P19 . 4_445 142.7(8) no
Al17 O90 P20 . 4_445 140.9(8) no
Al18 O91 P20 . 4_445 142.5(8) no
Al18 O92 P19 . 4_545 140.6(8) no
Al17 O93 P17 . . 155.7(11) no
Al18 O94 P18 . . 161.2(11) no
Al20 O95 P17 1_455 . 141.9(10) no
Al19 O96 P17 . . 146.6(10) no
Al19 O97 P18 . . 142.8(9) no
Al20 O98 P18 . . 150.5(11) no
Al19 O99 P19 . . 163.6(10) no
Al20 O100 P20 . . 164.0(10) no
Al23 O101 P21 4_445 . 153.3(10) no
Al24 O102 P21 4_445 . 147.4(10) no
Al24 O103 P22 4_445 . 146.7(9) no
Al23 O104 P22 4_545 . 140.3(8) no
Al21 O105 P21 . . 158.6(11) no
Al22 O106 P22 . . 154.2(10) no
Al21 O107 P24 . 1_455 137.4(8) no
Al21 O108 P23 . . 139.9(7) no
Al22 O109 P23 . . 141.0(9) no
Al22 O110 P24 . . 144.5(8) no
Al23 O111 P23 . . 146.0(8) no
Al24 O112 P24 . . 145.3(8) no
Al25 O113 P27 . 4_445 136.2(8) no
Al25 O114 P28 . 4_445 138.8(7) no
Al26 O115 P28 . 4_445 144.4(10) no
Al26 O116 P27 . 4_545 154.0(9) no
Al25 O117 P25 . . 140.9(8) no
Al26 O118 P26 . . 139.7(7) no
Al28 O119 P25 1_455 . 148.2(10) no
Al27 O120 P25 . . 152.9(8) no
Al27 O121 P26 . . 138.4(7) no
Al28 O122 P26 . . 148.8(8) no
Al27 O123 P27 . . 156.8(10) no
Al28 O124 P28 . . 150.2(8) no
Al31 O125 P29 4_445 . 139.7(8) no
Al32 O126 P29 4_445 . 140.4(7) no
Al32 O127 P30 4_445 . 143.0(9) no
Al31 O128 P30 4_545 . 142.9(8) no
Al29 O129 P29 . . 151.2(9) no
Al30 O130 P30 . . 147.1(8) no
Al29 O131 P32 . 1_455 149.0(10) no
Al29 O132 P31 . . 144.3(9) no
Al30 O133 P31 . . 146.7(10) no
Al30 O134 P32 . . 146.9(10) no
Al31 O135 P31 . . 152.6(9) no
Al32 O136 P32 . . 155.3(10) no
Al33 O137 P35 . 4_445 143.0(8) no
Al33 O138 P36 . 4_445 155.1(12) no
Al34 O139 P36 . 4_445 138.8(7) no
Al34 O140 P35 . 4_545 150.8(11) no
Al33 O141 P33 . . 146.7(9) no
Al34 O142 P34 . . 144.5(8) no
Al36 O143 P33 1_455 . 146.3(8) no
Al35 O144 P33 . . 139.7(7) no
Al35 O145 P34 . . 152.7(9) no
Al36 O146 P34 . . 140.0(8) no
Al35 O147 P35 . . 141.0(7) no
Al36 O148 P36 . . 140.6(8) no
Al39 O149 P37 4_445 . 134.5(7) no
Al40 O150 P37 4_445 . 141.2(8) no
Al40 O151 P38 4_445 . 146.1(8) no
Al39 O152 P38 4_545 . 146.0(8) no
Al37 O153 P37 . . 177.8(11) no
Al38 O154 P38 . . 162.0(11) no
Al37 O155 P40 . 1_455 140.1(8) no
Al37 O156 P39 . . 156.8(11) no
Al38 O157 P39 . . 146.0(10) no
Al38 O158 P40 . . 140.3(8) no
Al39 O159 P39 . . 152.3(10) no
Al40 O160 P40 . . 153.5(10) no

loop_
_geom_bond_atom_site_label_1
_geom_bond_atom_site_label_2
_geom_bond_site_symmetry_2
_geom_bond_distance
_geom_bond_publ_flag
Al1 O1 . 1.731(4) no
Al1 O41 . 1.731(4) no
Al1 O42 . 1.734(4) no
Al1 O45 . 1.734(4) no
Al2 O2 . 1.733(4) no
Al2 O43 . 1.734(4) no
Al2 O44 . 1.732(4) no
Al2 O46 . 1.727(4) no
Al3 O3 . 1.735(4) no
Al3 O48 . 1.730(4) no
Al3 O49 . 1.737(4) no
Al3 O51 . 1.732(4) no
Al4 O4 . 1.734(4) no
Al4 O47 1_655 1.734(4) no
Al4 O50 . 1.732(4) no
Al4 O52 . 1.736(4) no
Al5 O5 . 1.732(4) no
Al5 O57 . 1.734(4) no
Al5 O59 . 1.733(4) no
Al5 O60 . 1.733(4) no
Al6 O6 . 1.732(4) no
Al6 O58 . 1.733(4) no
Al6 O61 . 1.731(4) no
Al6 O62 . 1.733(4) no
Al7 O7 . 1.731(4) no
Al7 O53 4_555 1.732(4) no
Al7 O56 4_455 1.733(4) no
Al7 O63 . 1.733(4) no
Al8 O8 . 1.733(4) no
Al8 O54 4_555 1.734(4) no
Al8 O55 4_555 1.736(4) no
Al8 O64 . 1.734(4) no
Al9 O9 . 1.732(4) no
Al9 O65 . 1.736(4) no
Al9 O66 . 1.733(4) no
Al9 O69 . 1.734(4) no
Al10 O10 . 1.736(4) no
Al10 O67 . 1.735(4) no
Al10 O68 . 1.734(4) no
Al10 O70 . 1.731(4) no
Al11 O11 . 1.737(4) no
Al11 O72 . 1.729(4) no
Al11 O73 . 1.736(4) no
Al11 O75 . 1.734(4) no
Al12 O12 . 1.735(4) no
Al12 O71 1_655 1.734(4) no
Al12 O74 . 1.731(4) no
Al12 O76 . 1.733(4) no
Al13 O13 . 1.733(4) no
Al13 O81 . 1.731(4) no
Al13 O83 . 1.736(4) no
Al13 O84 . 1.731(4) no
Al14 O14 . 1.733(4) no
Al14 O82 . 1.735(4) no
Al14 O85 . 1.733(4) no
Al14 O86 . 1.728(4) no
Al15 O15 . 1.731(4) no
Al15 O77 4_555 1.732(4) no
Al15 O80 4_455 1.732(4) no
Al15 O87 . 1.735(4) no
Al16 O16 . 1.730(4) no
Al16 O78 4_555 1.735(4) no
Al16 O79 4_555 1.733(4) no
Al16 O88 . 1.731(4) no
Al17 O17 . 1.738(4) no
Al17 O89 . 1.734(4) no
Al17 O90 . 1.734(4) no
Al17 O93 . 1.729(4) no
Al18 O18 . 1.736(4) no
Al18 O91 . 1.730(4) no
Al18 O92 . 1.732(4) no
Al18 O94 . 1.726(4) no
Al19 O19 . 1.737(4) no
Al19 O96 . 1.734(4) no
Al19 O97 . 1.735(4) no
Al19 O99 . 1.731(4) no
Al20 O20 . 1.735(4) no
Al20 O95 1_655 1.735(4) no
Al20 O98 . 1.730(4) no
Al20 O100 . 1.728(4) no
Al21 O21 . 1.730(4) no
Al21 O105 . 1.730(4) no
Al21 O107 . 1.736(4) no
Al21 O108 . 1.736(4) no
Al22 O22 . 1.733(4) no
Al22 O106 . 1.732(4) no
Al22 O109 . 1.734(4) no
Al22 O110 . 1.734(4) no
Al23 O23 . 1.735(4) no
Al23 O101 4_555 1.731(4) no
Al23 O104 4_455 1.737(4) no
Al23 O111 . 1.734(4) no
Al24 O24 . 1.734(4) no
Al24 O102 4_555 1.734(4) no
Al24 O103 4_555 1.731(4) no
Al24 O112 . 1.734(4) no
Al25 O25 . 1.731(4) no
Al25 O113 . 1.733(4) no
Al25 O114 . 1.734(4) no
Al25 O117 . 1.731(4) no
Al26 O26 . 1.736(4) no
Al26 O115 . 1.732(4) no
Al26 O116 . 1.733(4) no
Al26 O118 . 1.730(4) no
Al27 O27 . 1.733(4) no
Al27 O120 . 1.731(4) no
Al27 O121 . 1.737(4) no
Al27 O123 . 1.728(4) no
Al28 O28 . 1.736(4) no
Al28 O119 1_655 1.733(4) no
Al28 O122 . 1.732(4) no
Al28 O124 . 1.734(4) no
Al29 O29 . 1.737(4) no
Al29 O129 . 1.733(4) no
Al29 O131 . 1.729(4) no
Al29 O132 . 1.735(4) no
Al30 O30 . 1.738(4) no
Al30 O130 . 1.734(4) no
Al30 O133 . 1.732(4) no
Al30 O134 . 1.736(4) no
Al31 O31 . 1.734(4) no
Al31 O125 4_555 1.734(4) no
Al31 O128 4_455 1.736(4) no
Al31 O135 . 1.731(4) no
Al32 O32 . 1.731(4) no
Al32 O126 4_555 1.736(4) no
Al32 O127 4_555 1.732(4) no
Al32 O136 . 1.731(4) no
Al33 O33 . 1.731(4) no
Al33 O137 . 1.733(4) no
Al33 O138 . 1.732(4) no
Al33 O141 . 1.736(4) no
Al34 O34 . 1.730(4) no
Al34 O139 . 1.736(4) no
Al34 O140 . 1.731(4) no
Al34 O142 . 1.732(4) no
Al35 O35 . 1.734(4) no
Al35 O144 . 1.733(4) no
Al35 O145 . 1.730(4) no
Al35 O147 . 1.734(4) no
Al36 O36 . 1.737(4) no
Al36 O143 1_655 1.733(4) no
Al36 O146 . 1.734(4) no
Al36 O148 . 1.733(4) no
Al37 O37 . 1.737(4) no
Al37 O153 . 1.727(4) no
Al37 O155 . 1.735(4) no
Al37 O156 . 1.729(4) no
Al38 O38 . 1.732(4) no
Al38 O154 . 1.728(4) no
Al38 O157 . 1.732(4) no
Al38 O158 . 1.735(4) no
Al39 O39 . 1.736(4) no
Al39 O149 4_555 1.733(4) no
Al39 O152 4_455 1.731(4) no
Al39 O159 . 1.728(4) no
Al40 O40 . 1.739(4) no
Al40 O150 4_555 1.735(4) no
Al40 O151 4_555 1.733(4) no
Al40 O160 . 1.730(4) no
P1 O38 3_454 1.521(4) no
P1 O45 . 1.524(4) no
P1 O47 . 1.520(4) no
P1 O48 . 1.519(4) no
P2 O37 3_554 1.522(4) no
P2 O46 . 1.519(4) no
P2 O49 . 1.522(4) no
P2 O50 . 1.519(4) no
P3 O40 3_454 1.523(4) no
P3 O41 3_555 1.518(4) no
P3 O44 4_455 1.518(4) no
P3 O51 . 1.528(4) no
P4 O39 4_554 1.523(4) no
P4 O42 4_555 1.525(4) no
P4 O43 4_555 1.521(4) no
P4 O52 . 1.520(4) no
P5 O1 . 1.522(4) no
P5 O53 . 1.524(4) no
P5 O54 . 1.522(4) no
P5 O57 . 1.522(4) no
P6 O2 . 1.524(4) no
P6 O55 . 1.524(4) no
P6 O56 . 1.519(4) no
P6 O58 . 1.523(4) no
P7 O3 . 1.522(4) no
P7 O60 . 1.524(4) no
P7 O61 . 1.519(4) no
P7 O63 . 1.518(4) no
P8 O4 . 1.522(4) no
P8 O59 1_655 1.522(4) no
P8 O62 . 1.524(4) no
P8 O64 . 1.518(4) no
P9 O5 . 1.527(4) no
P9 O69 . 1.522(4) no
P9 O71 . 1.517(4) no
P9 O72 . 1.524(4) no
P10 O6 . 1.525(4) no
P10 O70 . 1.521(4) no
P10 O73 . 1.522(4) no
P10 O74 . 1.523(4) no
P11 O7 . 1.519(4) no
P11 O65 4_555 1.522(4) no
P11 O68 4_455 1.525(4) no
P11 O75 . 1.519(4) no
P12 O8 . 1.522(4) no
P12 O66 4_555 1.523(4) no
P12 O67 4_555 1.523(4) no
P12 O76 . 1.522(4) no
P13 O9 . 1.519(4) no
P13 O77 . 1.518(4) no
P13 O78 . 1.522(4) no
P13 O81 . 1.521(4) no
P14 O10 . 1.523(4) no
P14 O79 . 1.522(4) no
P14 O80 . 1.524(4) no
P14 O82 . 1.521(4) no
P15 O11 . 1.524(4) no
P15 O84 . 1.518(4) no
P15 O85 . 1.524(4) no
P15 O87 . 1.519(4) no
P16 O12 . 1.521(4) no
P16 O83 1_655 1.524(4) no
P16 O86 . 1.518(4) no
P16 O88 . 1.525(4) no
P17 O13 . 1.523(4) no
P17 O93 . 1.520(4) no
P17 O95 . 1.524(4) no
P17 O96 . 1.522(4) no
P18 O14 . 1.522(4) no
P18 O94 . 1.515(4) no
P18 O97 . 1.522(4) no
P18 O98 . 1.520(4) no
P19 O15 . 1.523(4) no
P19 O89 4_555 1.524(4) no
P19 O92 4_455 1.525(4) no
P19 O99 . 1.517(4) no
P20 O16 . 1.519(4) no
P20 O90 4_555 1.521(4) no
P20 O91 4_555 1.521(4) no
P20 O100 . 1.515(4) no
P21 O17 . 1.527(4) no
P21 O101 . 1.524(4) no
P21 O102 . 1.521(4) no
P21 O105 . 1.519(4) no
P22 O18 . 1.525(4) no
P22 O103 . 1.524(4) no
P22 O104 . 1.520(4) no
P22 O106 . 1.519(4) no
P23 O19 . 1.525(4) no
P23 O108 . 1.521(4) no
P23 O109 . 1.525(4) no
P23 O111 . 1.522(4) no
P24 O20 . 1.522(4) no
P24 O107 1_655 1.525(4) no
P24 O110 . 1.519(4) no
P24 O112 . 1.521(4) no
P25 O21 . 1.520(4) no
P25 O117 . 1.523(4) no
P25 O119 . 1.521(4) no
P25 O120 . 1.520(4) no
P26 O22 . 1.520(4) no
P26 O118 . 1.523(4) no
P26 O121 . 1.523(4) no
P26 O122 . 1.519(4) no
P27 O23 . 1.522(4) no
P27 O113 4_555 1.523(4) no
P27 O116 4_455 1.516(4) no
P27 O123 . 1.517(4) no
P28 O24 . 1.521(4) no
P28 O114 4_555 1.524(4) no
P28 O115 4_555 1.520(4) no
P28 O124 . 1.518(4) no
P29 O25 . 1.521(4) no
P29 O125 . 1.524(4) no
P29 O126 . 1.520(4) no
P29 O129 . 1.518(4) no
P30 O26 . 1.528(4) no
P30 O127 . 1.522(4) no
P30 O128 . 1.521(4) no
P30 O130 . 1.519(4) no
P31 O27 . 1.526(4) no
P31 O132 . 1.523(4) no
P31 O133 . 1.523(4) no
P31 O135 . 1.522(4) no
P32 O28 . 1.528(4) no
P32 O131 1_655 1.524(4) no
P32 O134 . 1.521(4) no
P32 O136 . 1.520(4) no
P33 O29 . 1.523(4) no
P33 O141 . 1.519(4) no
P33 O143 . 1.520(4) no
P33 O144 . 1.525(4) no
P34 O30 . 1.522(4) no
P34 O142 . 1.524(4) no
P34 O145 . 1.521(4) no
P34 O146 . 1.525(4) no
P35 O31 . 1.521(4) no
P35 O137 4_555 1.524(4) no
P35 O140 4_455 1.519(4) no
P35 O147 . 1.520(4) no
P36 O32 . 1.519(4) no
P36 O138 4_555 1.517(4) no
P36 O139 4_555 1.524(4) no
P36 O148 . 1.523(4) no
P37 O33 . 1.523(4) no
P37 O149 . 1.527(4) no
P37 O150 . 1.523(4) no
P37 O153 . 1.517(4) no
P38 O34 . 1.520(4) no
P38 O151 . 1.521(4) no
P38 O152 . 1.520(4) no
P38 O154 . 1.516(4) no
P39 O35 . 1.521(4) no
P39 O156 . 1.519(4) no
P39 O157 . 1.520(4) no
P39 O159 . 1.516(4) no
P40 O36 . 1.526(4) no
P40 O155 1_655 1.522(4) no
P40 O158 . 1.522(4) no
P40 O160 . 1.520(4) no
